data_4106650
loop_
_publ_author_name
'Risong Na'
'Chengfeng Jing'
'Qihai Xu'
'Hui Jiang'
'Xi Wu'
'Jiayan Shi'
'Jiangchun Zhong'
'Min Wang'
'Diego Benitez'
'Ekaterina Tkatchouk'
'William A. Goddard'
'Hongchao Guo'
'Ohyun Kwon'

_publ_section_title
;
 Phosphine-Catalyzed Annulations of Azomethine Imines: Allene-Dependent [3
 + 2], [3 + 3], [4 + 3], and [3 + 2 + 3] Pathways
;
_journal_name_full 'Journal of the American Chemical Society'
_journal_page_first 13337
_journal_page_last 13348
_journal_paper_doi 10.1021/ja200231v
_journal_volume 133
_journal_year 2011
_chemical_formula_moiety 'C20 H23 N3 O7'
_chemical_formula_sum 'C20 H23 N3 O7'
_chemical_formula_weight 417.41
_chemical_name_systematic
; 
 ? 
;
_space_group_IT_number 2
_symmetry_cell_setting triclinic
_symmetry_space_group_name_Hall '-P 1'
_symmetry_space_group_name_H-M 'P -1'
_atom_sites_solution_hydrogens geom
_atom_sites_solution_primary direct
_atom_sites_solution_secondary difmap
_audit_creation_method SHELXL-97
_cell_angle_alpha 82.353(17)
_cell_angle_beta 80.257(15)
_cell_angle_gamma 67.002(11)
_cell_formula_units_Z 2
_cell_length_a 10.019(2)
_cell_length_b 11.019(2)
_cell_length_c 12.228(2)
_cell_measurement_reflns_used 378
_cell_measurement_temperature 173(2)
_cell_measurement_theta_max 27.48
_cell_measurement_theta_min 2.17
_cell_volume 1221.4(4)
_computing_cell_refinement 'CrystalClear (Rigaku Inc., 2007)'
_computing_data_collection 'CrystalClear (Rigaku Inc., 2007)'
_computing_data_reduction 'CrystalClear (Rigaku Inc., 2007)'
_computing_molecular_graphics 'XP in Siemens SHELXTL (Sheldrick, 1994)'
_computing_publication_material 'SHELX97 (Sheldrick, 1997)'
_computing_structure_refinement 'SHELXL-97 (Sheldrick, 1997)'
_computing_structure_solution 'SHELXS-97 (Sheldrick, 1990)'
_diffrn_ambient_temperature 173(2)
_diffrn_measured_fraction_theta_full 0.939
_diffrn_measured_fraction_theta_max 0.939
_diffrn_measurement_device_type 'Saturn724+ CCD'
_diffrn_measurement_method '\w scans at fixed \c = 45\%'
_diffrn_radiation_monochromator graphite
_diffrn_radiation_source 'sealed tube'
_diffrn_radiation_type MoK\a
_diffrn_radiation_wavelength 0.71073
_diffrn_reflns_av_R_equivalents 0.0382
_diffrn_reflns_av_sigmaI/netI 0.0395
_diffrn_reflns_limit_h_max 11
_diffrn_reflns_limit_h_min -11
_diffrn_reflns_limit_k_max 12
_diffrn_reflns_limit_k_min -13
_diffrn_reflns_limit_l_max 13
_diffrn_reflns_limit_l_min -13
_diffrn_reflns_number 10600
_diffrn_reflns_theta_full 25.03
_diffrn_reflns_theta_max 25.03
_diffrn_reflns_theta_min 1.69
_exptl_absorpt_coefficient_mu 0.087
_exptl_absorpt_correction_T_max 0.9914
_exptl_absorpt_correction_T_min 0.9702
_exptl_absorpt_correction_type multi-scan
_exptl_absorpt_process_details 'CrystalClear (Rigaku Inc., 2007)'
_exptl_crystal_colour colorless
_exptl_crystal_density_diffrn 1.135
_exptl_crystal_description prism
_exptl_crystal_F_000 440
_exptl_crystal_size_max 0.35
_exptl_crystal_size_mid 0.12
_exptl_crystal_size_min 0.10
_refine_diff_density_max 0.755
_refine_diff_density_min -0.254
_refine_diff_density_rms 0.072
_refine_ls_extinction_method none
_refine_ls_goodness_of_fit_ref 1.119
_refine_ls_hydrogen_treatment constr
_refine_ls_matrix_type full
_refine_ls_number_parameters 294
_refine_ls_number_reflns 4041
_refine_ls_number_restraints 38
_refine_ls_restrained_S_all 1.117
_refine_ls_R_factor_all 0.0845
_refine_ls_R_factor_gt 0.0752
_refine_ls_shift/su_max 0.002
_refine_ls_shift/su_mean 0.000
_refine_ls_structure_factor_coef Fsqd
_refine_ls_weighting_details 'calc w=1/[\s^2^(Fo^2^)+(0.0851P)^2^+1.8667P] where P=(Fo^2^+2Fc^2^)/3'
_refine_ls_weighting_scheme calc
_refine_ls_wR_factor_gt 0.2072
_refine_ls_wR_factor_ref 0.2138
_reflns_number_gt 3401
_reflns_number_total 4041
_reflns_threshold_expression >2sigma(I)
_cod_data_source_file ja200231v_si_004.cif
_cod_data_source_block sa853
_cod_original_cell_volume 1221.5(4)
_cod_database_code 4106650

loop_
_symmetry_equiv_pos_as_xyz
'x, y, z'
'-x, -y, -z'

loop_
_atom_site_label
_atom_site_type_symbol
_atom_site_fract_x
_atom_site_fract_y
_atom_site_fract_z
_atom_site_U_iso_or_equiv
_atom_site_adp_type
_atom_site_occupancy
_atom_site_symmetry_multiplicity
_atom_site_calc_flag
_atom_site_refinement_flags
_atom_site_disorder_assembly
_atom_site_disorder_group
O1 O 0.3280(3) 0.7919(2) 0.4430(2) 0.0425(6) Uani 1 1 d . . .
O2 O 0.4744(3) -0.1171(2) 0.2100(2) 0.0491(7) Uani 1 1 d . . .
O3 O 0.2425(3) -0.0441(3) 0.1982(2) 0.0480(7) Uani 1 1 d . . .
O4 O 0.0146(2) 0.3686(2) 0.6656(2) 0.0399(6) Uani 1 1 d . A .
O5 O 0.2032(2) 0.1719(2) 0.6630(2) 0.0346(6) Uani 1 1 d . A .
O6 O 0.0857(3) 0.5810(2) 0.8318(2) 0.0452(7) Uani 1 1 d . . .
O7 O 0.2191(3) 0.3626(2) 0.8283(2) 0.0407(6) Uani 1 1 d D . .
N1 N 0.3050(3) 0.5885(2) 0.4923(2) 0.0290(6) Uani 1 1 d . . .
N2 N 0.3536(3) 0.4651(2) 0.4404(2) 0.0301(6) Uani 1 1 d . . .
N3 N 0.3496(3) -0.0375(3) 0.2312(2) 0.0378(7) Uani 1 1 d . . .
C1 C 0.3391(3) 0.6844(3) 0.4200(3) 0.0309(7) Uani 1 1 d . . .
C2 C 0.3929(4) 0.6275(3) 0.3082(3) 0.0348(8) Uani 1 1 d . . .
H2A H 0.5002 0.6014 0.2907 0.042 Uiso 1 1 calc R . .
H2B H 0.3453 0.6924 0.2487 0.042 Uiso 1 1 calc R . .
C3 C 0.3516(4) 0.5082(3) 0.3192(3) 0.0346(8) Uani 1 1 d . . .
H3A H 0.2532 0.5321 0.2974 0.042 Uiso 1 1 calc R . .
H3B H 0.4234 0.4380 0.2729 0.042 Uiso 1 1 calc R . .
C4 C 0.2478(3) 0.4017(3) 0.4805(3) 0.0270(7) Uani 1 1 d . . .
H4A H 0.1472 0.4674 0.4709 0.032 Uiso 1 1 calc R . .
C5 C 0.2576(3) 0.3633(3) 0.6053(3) 0.0277(7) Uani 1 1 d . A .
H5A H 0.3574 0.2970 0.6161 0.033 Uiso 1 1 calc R . .
C6 C 0.2280(3) 0.4873(3) 0.6628(3) 0.0296(7) Uani 1 1 d . . .
C7 C 0.2524(3) 0.5928(3) 0.6061(3) 0.0310(7) Uani 1 1 d . A .
C8 C 0.2795(3) 0.2847(3) 0.4146(3) 0.0276(7) Uani 1 1 d . . .
C9 C 0.4111(3) 0.1751(3) 0.4128(3) 0.0308(7) Uani 1 1 d . . .
H9A H 0.4846 0.1731 0.4537 0.037 Uiso 1 1 calc R . .
C10 C 0.4355(4) 0.0696(3) 0.3523(3) 0.0333(8) Uani 1 1 d . . .
H10A H 0.5258 -0.0042 0.3498 0.040 Uiso 1 1 calc R . .
C11 C 0.3249(4) 0.0739(3) 0.2953(3) 0.0314(8) Uani 1 1 d . . .
C12 C 0.1929(4) 0.1807(3) 0.2950(3) 0.0341(8) Uani 1 1 d . . .
H12A H 0.1188 0.1814 0.2553 0.041 Uiso 1 1 calc R . .
C13 C 0.1727(3) 0.2861(3) 0.3543(3) 0.0324(8) Uani 1 1 d . . .
H13A H 0.0839 0.3613 0.3540 0.039 Uiso 1 1 calc R . .
C14 C 0.1441(3) 0.3032(3) 0.6495(3) 0.0288(7) Uani 1 1 d . . .
C15 C 0.1011(4) 0.1049(4) 0.6942(3) 0.0436(9) Uani 1 1 d . . .
H15A H 0.0182 0.1573 0.7468 0.052 Uiso 1 1 calc R A .
H15B H 0.1509 0.0174 0.7326 0.052 Uiso 1 1 calc R . .
C16 C 0.0448(4) 0.0869(4) 0.5953(4) 0.0526(11) Uani 1 1 d . A .
H16A H -0.0223 0.0404 0.6187 0.079 Uiso 1 1 calc R . .
H16B H 0.1267 0.0348 0.5433 0.079 Uiso 1 1 calc R . .
H16C H -0.0073 0.1735 0.5586 0.079 Uiso 1 1 calc R . .
C17 C 0.1694(3) 0.4869(3) 0.7820(3) 0.0314(7) Uani 1 1 d . A .
C18 C 0.135(3) 0.343(2) 0.9346(16) 0.040(5) Uani 0.40(6) 1 d PDU A 1
H18A H 0.0287 0.3851 0.9283 0.048 Uiso 0.40(6) 1 calc PR A 1
H18B H 0.1554 0.3841 0.9935 0.048 Uiso 0.40(6) 1 calc PR A 1
C19 C 0.176(5) 0.198(2) 0.964(3) 0.100(9) Uani 0.40(6) 1 d PDU A 1
H19A H 0.1564 0.1576 0.9052 0.150 Uiso 0.40(6) 1 calc PR A 1
H19B H 0.1175 0.1844 1.0344 0.150 Uiso 0.40(6) 1 calc PR A 1
H19C H 0.2797 0.1575 0.9731 0.150 Uiso 0.40(6) 1 calc PR A 1
C18' C 0.171(3) 0.3437(14) 0.9469(10) 0.051(4) Uani 0.60(6) 1 d PDU A 2
H18C H 0.0630 0.3829 0.9618 0.061 Uiso 0.60(6) 1 calc PR A 2
H18D H 0.2114 0.3871 0.9912 0.061 Uiso 0.60(6) 1 calc PR A 2
C19' C 0.225(3) 0.1996(11) 0.9776(15) 0.075(5) Uani 0.60(6) 1 d PDU A 2
H19D H 0.2109 0.1543 0.9192 0.112 Uiso 0.60(6) 1 calc PR A 2
H19E H 0.1695 0.1823 1.0481 0.112 Uiso 0.60(6) 1 calc PR A 2
H19F H 0.3286 0.1668 0.9859 0.112 Uiso 0.60(6) 1 calc PR A 2
C20 C 0.2298(4) 0.7163(3) 0.6572(3) 0.0394(8) Uani 1 1 d . . .
H20A H 0.2024 0.7059 0.7377 0.059 Uiso 1 1 calc R A .
H20B H 0.1517 0.7908 0.6249 0.059 Uiso 1 1 calc R . .
H20C H 0.3206 0.7331 0.6426 0.059 Uiso 1 1 calc R . .

loop_
_atom_site_aniso_label
_atom_site_aniso_U_11
_atom_site_aniso_U_22
_atom_site_aniso_U_33
_atom_site_aniso_U_23
_atom_site_aniso_U_13
_atom_site_aniso_U_12
O1 0.0495(15) 0.0275(13) 0.0525(17) 0.0006(11) -0.0099(12) -0.0165(11)
O2 0.0489(16) 0.0364(14) 0.0575(18) -0.0179(12) 0.0100(13) -0.0133(12)
O3 0.0641(18) 0.0419(15) 0.0456(17) -0.0064(12) -0.0176(13) -0.0228(13)
O4 0.0284(12) 0.0339(13) 0.0526(17) -0.0026(11) 0.0002(11) -0.0090(10)
O5 0.0347(12) 0.0261(12) 0.0422(15) -0.0003(10) -0.0042(10) -0.0117(10)
O6 0.0481(15) 0.0342(14) 0.0464(16) -0.0148(12) 0.0051(12) -0.0090(11)
O7 0.0471(14) 0.0361(14) 0.0304(14) -0.0014(10) -0.0006(11) -0.0088(11)
N1 0.0341(14) 0.0247(13) 0.0297(16) -0.0024(11) -0.0024(11) -0.0131(11)
N2 0.0310(14) 0.0246(14) 0.0357(17) -0.0061(11) -0.0009(11) -0.0117(11)
N3 0.0493(18) 0.0329(16) 0.0325(17) -0.0007(12) -0.0023(14) -0.0188(14)
C1 0.0305(16) 0.0289(17) 0.034(2) 0.0004(13) -0.0059(14) -0.0123(13)
C2 0.0381(18) 0.0320(18) 0.034(2) 0.0039(14) -0.0005(14) -0.0163(15)
C3 0.0367(18) 0.0338(18) 0.033(2) -0.0034(14) -0.0003(14) -0.0141(15)
C4 0.0228(14) 0.0267(16) 0.0319(19) -0.0038(13) -0.0028(12) -0.0096(12)
C5 0.0257(15) 0.0248(16) 0.0324(19) -0.0029(13) -0.0060(13) -0.0080(12)
C6 0.0296(16) 0.0293(17) 0.0287(19) -0.0031(13) -0.0050(13) -0.0091(13)
C7 0.0305(16) 0.0318(17) 0.032(2) -0.0058(14) -0.0041(14) -0.0120(13)
C8 0.0305(16) 0.0252(16) 0.0264(18) -0.0001(12) -0.0030(13) -0.0105(13)
C9 0.0278(16) 0.0284(17) 0.036(2) -0.0062(14) -0.0019(13) -0.0106(13)
C10 0.0301(17) 0.0274(17) 0.036(2) -0.0049(14) -0.0013(14) -0.0046(13)
C11 0.0393(18) 0.0238(16) 0.0298(19) -0.0040(13) 0.0042(14) -0.0133(14)
C12 0.0376(18) 0.0358(18) 0.031(2) -0.0050(14) -0.0091(14) -0.0134(15)
C13 0.0311(16) 0.0282(17) 0.035(2) -0.0032(14) -0.0074(14) -0.0070(13)
C14 0.0317(17) 0.0263(16) 0.0267(18) -0.0009(13) -0.0045(13) -0.0092(13)
C15 0.0401(19) 0.038(2) 0.054(3) 0.0046(17) -0.0024(17) -0.0206(16)
C16 0.045(2) 0.042(2) 0.077(3) -0.007(2) -0.009(2) -0.0226(18)
C17 0.0325(17) 0.0325(18) 0.0295(19) -0.0034(14) -0.0031(14) -0.0126(14)
C18 0.044(7) 0.040(6) 0.034(6) 0.002(4) -0.002(5) -0.017(5)
C19 0.095(12) 0.107(11) 0.089(11) 0.003(7) -0.018(8) -0.029(8)
C18' 0.054(7) 0.049(5) 0.045(5) -0.005(4) 0.002(4) -0.017(4)
C19' 0.088(8) 0.060(6) 0.050(7) 0.011(4) 0.018(5) -0.015(5)
C20 0.052(2) 0.0357(19) 0.034(2) -0.0072(15) -0.0015(16) -0.0207(16)

loop_
_atom_type_symbol
_atom_type_description
_atom_type_scat_dispersion_real
_atom_type_scat_dispersion_imag
_atom_type_scat_source
C C 0.0033 0.0016 'International Tables Vol C Tables 4.2.6.8 and 6.1.1.4'
H H 0.0000 0.0000 'International Tables Vol C Tables 4.2.6.8 and 6.1.1.4'
N N 0.0061 0.0033 'International Tables Vol C Tables 4.2.6.8 and 6.1.1.4'
O O 0.0106 0.0060 'International Tables Vol C Tables 4.2.6.8 and 6.1.1.4'

loop_
_geom_angle_atom_site_label_1
_geom_angle_atom_site_label_2
_geom_angle_atom_site_label_3
_geom_angle
C14 O5 C15 116.2(3)
C17 O7 C18' 116.7(6)
C17 O7 C18 114.0(8)
C18' O7 C18 16.5(12)
C1 N1 C7 128.7(3)
C1 N1 N2 111.2(2)
C7 N1 N2 119.5(2)
N1 N2 C4 108.5(2)
N1 N2 C3 103.1(2)
C4 N2 C3 111.2(3)
O2 N3 O3 123.2(3)
O2 N3 C11 118.9(3)
O3 N3 C11 117.9(3)
O1 C1 N1 126.7(3)
O1 C1 C2 127.0(3)
N1 C1 C2 106.3(3)
C1 C2 C3 104.7(3)
C1 C2 H2A 110.8
C3 C2 H2A 110.8
C1 C2 H2B 110.8
C3 C2 H2B 110.8
H2A C2 H2B 108.9
N2 C3 C2 103.1(3)
N2 C3 H3A 111.1
C2 C3 H3A 111.1
N2 C3 H3B 111.1
C2 C3 H3B 111.1
H3A C3 H3B 109.1
N2 C4 C8 110.5(2)
N2 C4 C5 106.8(2)
C8 C4 C5 112.9(3)
N2 C4 H4A 108.9
C8 C4 H4A 108.9
C5 C4 H4A 108.9
C14 C5 C6 111.4(3)
C14 C5 C4 107.6(2)
C6 C5 C4 108.4(3)
C14 C5 H5A 109.8
C6 C5 H5A 109.8
C4 C5 H5A 109.8
C7 C6 C17 122.3(3)
C7 C6 C5 121.2(3)
C17 C6 C5 116.5(3)
C6 C7 N1 119.7(3)
C6 C7 C20 124.3(3)
N1 C7 C20 115.9(3)
C13 C8 C9 118.9(3)
C13 C8 C4 118.6(3)
C9 C8 C4 122.5(3)
C10 C9 C8 120.8(3)
C10 C9 H9A 119.6
C8 C9 H9A 119.6
C9 C10 C11 118.4(3)
C9 C10 H10A 120.8
C11 C10 H10A 120.8
C12 C11 C10 122.7(3)
C12 C11 N3 118.5(3)
C10 C11 N3 118.8(3)
C13 C12 C11 117.7(3)
C13 C12 H12A 121.2
C11 C12 H12A 121.2
C12 C13 C8 121.6(3)
C12 C13 H13A 119.2
C8 C13 H13A 119.2
O4 C14 O5 124.7(3)
O4 C14 C5 122.9(3)
O5 C14 C5 112.4(3)
O5 C15 C16 111.3(3)
O5 C15 H15A 109.4
C16 C15 H15A 109.4
O5 C15 H15B 109.4
C16 C15 H15B 109.4
H15A C15 H15B 108.0
C15 C16 H16A 109.5
C15 C16 H16B 109.5
H16A C16 H16B 109.5
C15 C16 H16C 109.5
H16A C16 H16C 109.5
H16B C16 H16C 109.5
O6 C17 O7 123.8(3)
O6 C17 C6 126.9(3)
O7 C17 C6 109.3(3)
O7 C18 C19 109.2(18)
O7 C18 H18A 109.8
C19 C18 H18A 109.9
O7 C18 H18B 109.9
C19 C18 H18B 109.8
H18A C18 H18B 108.3
O7 C18' C19' 107.7(10)
O7 C18' H18C 110.2
C19' C18' H18C 110.2
O7 C18' H18D 110.2
C19' C18' H18D 110.2
H18C C18' H18D 108.5
C18' C19' H19D 109.5
C18' C19' H19E 109.5
H19D C19' H19E 109.5
C18' C19' H19F 109.5
H19D C19' H19F 109.5
H19E C19' H19F 109.5
C7 C20 H20A 109.5
C7 C20 H20B 109.5
H20A C20 H20B 109.5
C7 C20 H20C 109.5
H20A C20 H20C 109.5
H20B C20 H20C 109.5

loop_
_geom_bond_atom_site_label_1
_geom_bond_atom_site_label_2
_geom_bond_distance
O1 C1 1.212(4)
O2 N3 1.222(4)
O3 N3 1.239(4)
O4 C14 1.210(4)
O5 C14 1.331(4)
O5 C15 1.456(4)
O6 C17 1.211(4)
O7 C17 1.342(4)
O7 C18' 1.464(10)
O7 C18 1.467(12)
N1 C1 1.395(4)
N1 C7 1.403(4)
N1 N2 1.449(3)
N2 C4 1.470(4)
N2 C3 1.496(4)
N3 C11 1.461(4)
C1 C2 1.506(5)
C2 C3 1.509(5)
C2 H2A 0.9900
C2 H2B 0.9900
C3 H3A 0.9900
C3 H3B 0.9900
C4 C8 1.511(4)
C4 C5 1.538(5)
C4 H4A 1.0000
C5 C14 1.519(4)
C5 C6 1.523(4)
C5 H5A 1.0000
C6 C7 1.357(5)
C6 C17 1.476(5)
C7 C20 1.494(4)
C8 C13 1.393(5)
C8 C9 1.397(4)
C9 C10 1.379(5)
C9 H9A 0.9500
C10 C11 1.388(5)
C10 H10A 0.9500
C11 C12 1.385(5)
C12 C13 1.381(5)
C12 H12A 0.9500
C13 H13A 0.9500
C15 C16 1.485(6)
C15 H15A 0.9900
C15 H15B 0.9900
C16 H16A 0.9800
C16 H16B 0.9800
C16 H16C 0.9800
C18 C19 1.492(15)
C18 H18A 0.9900
C18 H18B 0.9900
C19 H19A 0.9800
C19 H19B 0.9800
C19 H19C 0.9800
C18' C19' 1.481(11)
C18' H18C 0.9900
C18' H18D 0.9900
C19' H19D 0.9800
C19' H19E 0.9800
C19' H19F 0.9800
C20 H20A 0.9800
C20 H20B 0.9800
C20 H20C 0.9800

loop_
_geom_torsion_atom_site_label_1
_geom_torsion_atom_site_label_2
_geom_torsion_atom_site_label_3
_geom_torsion_atom_site_label_4
_geom_torsion
C1 N1 N2 C4 -145.3(3)
C7 N1 N2 C4 43.5(4)
C1 N1 N2 C3 -27.2(3)
C7 N1 N2 C3 161.5(3)
C7 N1 C1 O1 -0.7(6)
N2 N1 C1 O1 -170.9(3)
C7 N1 C1 C2 179.1(3)
N2 N1 C1 C2 8.8(3)
O1 C1 C2 C3 -167.2(3)
N1 C1 C2 C3 13.1(4)
N1 N2 C3 C2 33.6(3)
C4 N2 C3 C2 149.8(3)
C1 C2 C3 N2 -28.9(3)
N1 N2 C4 C8 170.5(2)
C3 N2 C4 C8 57.7(3)
N1 N2 C4 C5 -66.5(3)
C3 N2 C4 C5 -179.3(2)
N2 C4 C5 C14 177.5(2)
C8 C4 C5 C14 -60.9(3)
N2 C4 C5 C6 56.9(3)
C8 C4 C5 C6 178.5(2)
C14 C5 C6 C7 -143.0(3)
C4 C5 C6 C7 -24.7(4)
C14 C5 C6 C17 35.9(4)
C4 C5 C6 C17 154.2(3)
C17 C6 C7 N1 -178.5(3)
C5 C6 C7 N1 0.4(5)
C17 C6 C7 C20 2.8(5)
C5 C6 C7 C20 -178.3(3)
C1 N1 C7 C6 -178.9(3)
N2 N1 C7 C6 -9.3(4)
C1 N1 C7 C20 -0.1(5)
N2 N1 C7 C20 169.5(3)
N2 C4 C8 C13 -119.0(3)
C5 C4 C8 C13 121.5(3)
N2 C4 C8 C9 61.6(4)
C5 C4 C8 C9 -57.9(4)
C13 C8 C9 C10 0.1(5)
C4 C8 C9 C10 179.4(3)
C8 C9 C10 C11 -1.4(5)
C9 C10 C11 C12 1.4(5)
C9 C10 C11 N3 -179.9(3)
O2 N3 C11 C12 163.5(3)
O3 N3 C11 C12 -14.3(4)
O2 N3 C11 C10 -15.3(5)
O3 N3 C11 C10 166.9(3)
C10 C11 C12 C13 0.0(5)
N3 C11 C12 C13 -178.8(3)
C11 C12 C13 C8 -1.4(5)
C9 C8 C13 C12 1.4(5)
C4 C8 C13 C12 -178.1(3)
C15 O5 C14 O4 3.1(5)
C15 O5 C14 C5 -174.0(3)
C6 C5 C14 O4 44.0(4)
C4 C5 C14 O4 -74.8(4)
C6 C5 C14 O5 -138.9(3)
C4 C5 C14 O5 102.4(3)
C14 O5 C15 C16 83.1(4)
C18' O7 C17 O6 -2.1(14)
C18 O7 C17 O6 16.0(15)
C18' O7 C17 C6 -179.8(13)
C18 O7 C17 C6 -161.7(15)
C7 C6 C17 O6 31.6(5)
C5 C6 C17 O6 -147.3(3)
C7 C6 C17 O7 -150.8(3)
C5 C6 C17 O7 30.3(4)
C17 O7 C18 C19 166.5(14)
C18' O7 C18 C19 -90(5)
C17 O7 C18' C19' 173.9(9)
C18 O7 C18' C19' 89(5)

loop_
_platon_squeeze_void_nr
_platon_squeeze_void_average_x
_platon_squeeze_void_average_y
_platon_squeeze_void_average_z
_platon_squeeze_void_volume
_platon_squeeze_void_count_electrons
_platon_squeeze_void_content
1 -0.016 0.016 0.000 297 141 ' '
